data_1545569
loop_
_publ_author_name
'Simon, N.'
'Guillou, N.'
'Loiseau, T.'
'Taulelle, F.'
'Ferey, G.'

_publ_section_title
;
 Synthesis and ab Initio Structure Determination from X-Ray Powder
 Diffraction of MIL-12, a New Layered Fluoroaluminophosphate Templated
 with 1,3 Diaminopropane: [N2C3H12]Al2(PO4)(OHx, F5-x) (x close to 2)
;
_journal_name_full 'Journal of Solid State Chemistry'
_journal_page_first 92
_journal_page_last 98
_journal_paper_doi 10.1006/jssc.1999.8182
_journal_volume 147
_journal_year 1999
_chemical_formula_sum 'C3 H14 Al2 F3 N2 O6 P'
_chemical_formula_weight 316.085
_space_group_IT_number 11
_symmetry_cell_setting monoclinic
_symmetry_Int_Tables_number 11
_symmetry_space_group_name_Hall '-P 2yb'
_symmetry_space_group_name_H-M 'P 1 21/m 1'
_cell_angle_alpha 90.
_cell_angle_beta 100.98(1)
_cell_angle_gamma 90.
_cell_formula_units_Z 2
_cell_length_a 11.072(1)
_cell_length_b 7.012(1)
_cell_length_c 6.1096(8)
_cell_volume 465.65(10)
_diffrn_ambient_temperature 295
_diffrn_radiation_probe x-ray
_diffrn_radiation_type CuK\a
_diffrn_radiation_wavelength 1.54184
_exptl_crystal_density_diffrn 2.255
_exptl_crystal_density_meas 2.252
_pd_proc_ls_prof_R_factor 0.124
_pd_proc_ls_prof_wR_factor 0.161
_refine_ls_R_Fsqd_factor 0.062
_refine_ls_R_I_factor 0.088
_cod_data_source_file JSSC-1999-147-92-98.cif
_cod_data_source_block MIL-12
_cod_depositor_comments
;
No H atomic coordinates in the paper
;
_cod_original_cell_volume 465.62(8)
_cod_original_sg_symbol_H-M 'P 21/m'
_cod_original_formula_sum 'H14 C3 Al2 F3 N2 O6 P'
_cod_database_code 1545569

loop_
_symmetry_equiv_pos_site_id
_symmetry_equiv_pos_as_xyz
1 x,y,z
2 -x,1/2+y,-z
3 -x,-y,-z
4 x,1/2-y,z

loop_
_atom_site_label
_atom_site_type_symbol
_atom_site_thermal_displace_type
_atom_site_fract_x
_atom_site_fract_y
_atom_site_fract_z
_atom_site_occupancy
_atom_site_U_iso_or_equiv
_atom_site_calc_flag
_atom_site_refinement_flags
_atom_site_disorder_assembly
_atom_site_disorder_group
P P Uiso 0.1656(4) 0.25000 0.2761(9) 1.000 0.0039(8) . . . .
Al1 Al Uiso 0.2595(5) 0.25000 -0.2150(10) 1.000 0.0039(8) . . . .
Al2 Al Uiso 0.00000 0.00000 0.50000 1.000 0.0039(8) . . . .
F1 F Uiso 0.9431(9) 0.25000 0.513(2) 0.600 0.0039(8) . . . .
F2 F Uiso 0.1309(6) 0.0563(9) -0.2860(10) 0.600 0.0039(8) . . . .
F3 F Uiso 0.3682(6) 0.0607(9) -0.1520(10) 0.600 0.0039(8) . . . .
O1 O Uiso 0.2279(9) 0.25000 0.080(2) 1.000 0.0039(8) . . . .
O2 O Uiso 0.0873(7) 0.0710(10) 0.2770(10) 1.000 0.0039(8) . . . .
O3 O Uiso 0.2714(9) 0.25000 0.502(2) 1.000 0.0039(8) . . . .
OH1 O Uiso 0.9431(9) 0.25000 0.513(2) 0.400 0.0039(8) . . . .
OH2 O Uiso 0.1309(6) 0.0563(9) -0.2860(10) 0.400 0.0039(8) . . . .
OH3 O Uiso 0.3682(6) 0.0607(9) -0.1520(10) 0.400 0.0039(8) . . . .
N1 N Uiso 0.1540(10) -0.25000 0.060(2) 1.000 0.0039(8) . . . .
N2 N Uiso 0.4840(10) -0.25000 0.742(2) 1.000 0.0039(8) . . . .
C1 C Uiso 0.2920(10) -0.25000 0.149(3) 1.000 0.0039(8) . . . .
C2 C Uiso 0.3130(10) -0.25000 0.414(3) 1.000 0.0039(8) . . . .
C3 C Uiso 0.4540(10) -0.25000 0.506(3) 1.000 0.0039(8) . . . .

loop_
_geom_angle_atom_site_label_1
_geom_angle_atom_site_label_2
_geom_angle_atom_site_label_3
_geom_angle
_geom_angle_site_symmetry_1
_geom_angle_site_symmetry_2
_geom_angle_site_symmetry_3
_geom_angle_publ_flag
O1 P O2 110.7(4) . . . yes
O1 P O3 108.2(6) . . . yes
O1 P O2 110.7(4) . . 4_555 yes
O2 P O3 108.3(4) . . . yes
O2 P O2 110.7(5) . . 4_555 yes
O2 P O3 108.3(4) 4_555 . . yes
F2 Al1 F3 87.9(3) . . . yes
F2 Al1 O1 87.3(4) . . . yes
F2 Al1 O3 88.3(4) . . 1_554 yes
F2 Al1 F2 88.0(4) . . 4_555 yes
F2 Al1 F3 175.9(4) . . 4_555 yes
F3 Al1 O1 91.9(4) . . . yes
F3 Al1 O3 92.2(4) . . 1_554 yes
F2 Al1 F3 175.9(4) 4_555 . . yes
F3 Al1 F3 96.2(4) . . 4_555 yes
O1 Al1 OH2 87.3(4) . . . yes
O1 Al1 OH3 91.9(4) . . . yes
O1 Al1 O3 173.8(6) . . 1_554 yes
F2 Al1 O1 87.3(4) 4_555 . . yes
F3 Al1 O1 91.9(4) 4_555 . . yes
OH2 Al1 OH3 87.9(3) . . . yes
OH2 Al1 O3 88.3(4) . . 1_554 yes
O3 Al1 OH3 92.2(4) 1_554 . . yes
F2 Al1 O3 88.3(4) 4_555 . 1_554 yes
F3 Al1 O3 92.2(4) 4_555 . 1_554 yes
F2 Al1 F3 87.9(3) 4_555 . 4_555 yes
F1 Al2 O2 90.4(4) 1_455 . . yes
F2 Al2 O2 90.8(3) 1_556 . . yes
F1 Al2 O2 89.6(4) 2_646 . . yes
F2 Al2 O2 89.2(3) 3_555 . . yes
O2 Al2 O2 180.00 . . 3_556 yes
F1 Al2 F2 89.7(4) 1_455 . 1_556 yes
F1 Al2 F1 180.00 1_455 . 2_646 yes
F1 Al2 F2 90.3(4) 1_455 . 3_555 yes
F1 Al2 O2 89.6(4) 1_455 . 3_556 yes
F1 Al2 F2 90.3(4) 2_646 . 1_556 yes
F2 Al2 F2 180.00 1_556 . 3_555 yes
F2 Al2 O2 89.2(3) 1_556 . 3_556 yes
F1 Al2 F2 89.7(4) 2_646 . 3_555 yes
F1 Al2 O2 90.4(4) 2_646 . 3_556 yes
F2 Al2 O2 90.8(3) 3_555 . 3_556 yes
Al2 F1 Al2 139.3(6) 1_655 . 2_656 yes
Al1 F2 Al2 139.9(4) . . 1_554 yes
P O1 Al1 163.4(8) . . . yes
Al2 OH1 Al2 139.3(6) 1_655 . 2_656 yes
P O2 Al2 126.2(4) . . . yes
Al1 OH2 Al2 139.9(4) . . 1_554 yes
P O3 Al1 131.0(7) . . 1_556 yes
N1 C1 C2 107.8(10) . . . yes
C1 C2 C3 108.1(11) . . . no
N2 C3 C2 113.1(12) . . . yes

loop_
_geom_bond_atom_site_label_1
_geom_bond_atom_site_label_2
_geom_bond_distance
_geom_bond_site_symmetry_1
_geom_bond_site_symmetry_2
_geom_bond_publ_flag
P O1 1.492(12) . . yes
P O2 1.526(8) . . yes
P O3 1.631(13) . . yes
P O2 1.526(8) . 4_555 yes
Al1 F2 1.956(8) . . yes
Al1 F3 1.784(8) . . yes
Al1 O1 1.900(13) . . yes
Al1 OH2 1.956(8) . . yes
Al1 OH3 1.784(8) . . yes
Al1 O3 1.759(13) . 1_554 yes
Al1 F2 1.956(8) . 4_555 yes
Al1 F3 1.784(8) . 4_555 yes
Al2 O2 1.882(7) . . yes
Al2 F1 1.870(4) . 1_455 yes
Al2 F2 1.801(6) . 1_556 yes
Al2 F1 1.870(4) . 2_646 yes
Al2 F2 1.801(6) . 3_555 yes
Al2 O2 1.882(7) . 3_556 yes
N1 C1 1.521(17) . . yes
N2 C3 1.42(2) . . yes
C1 C2 1.59(3) . . no
C2 C3 1.555(18) . . no

loop_
_geom_torsion_atom_site_label_1
_geom_torsion_atom_site_label_2
_geom_torsion_atom_site_label_3
_geom_torsion_atom_site_label_4
_geom_torsion
_geom_torsion_site_symmetry_1
_geom_torsion_site_symmetry_2
_geom_torsion_site_symmetry_3
_geom_torsion_site_symmetry_4
_geom_torsion_publ_flag
O1 P O2 Al2 175.8(6) . . . . no
O3 P O2 Al2 57.4(7) . . . . no
O2 P O2 Al2 -61.2(7) 4_555 . . . no
F3 Al1 F2 Al2 -132.8(6) . . . 1_554 no
F2 Al2 O2 P -45.5(6) 1_556 . . . no
F2 Al2 O2 P 134.5(6) 3_555 . . . no
N1 C1 C2 C3 180.00(1) . . . . no
C1 C2 C3 N2 180.00(1) . . . . no
